data_2000310
loop_
_publ_author_name
'Mullica, D. F.'
'Belew, J. S.'
'Sappenfield, E. L.'
'Leschnitzer, D. H.'

_publ_section_title
;
 Structure of ethyl
 3'-ethyl-6-methoxy-5'-oxo-1,2-cyclopent-1',3'-dienonaphthalene-4'-acetate
;
_journal_issue 6
_journal_name_full 'Acta Crystallographica Section C'
_journal_page_first 1330
_journal_page_last 1332
_journal_paper_doi 10.1107/S0108270190013063
_journal_volume 47
_journal_year 1991
_chemical_formula_sum 'C20 H20 O4'
_space_group_crystal_system monoclinic
_space_group_IT_number 14
_space_group_name_Hall '-P 2ybc'
_space_group_name_H-M_alt 'P 1 21/c 1'
_cell_angle_alpha 90
_cell_angle_beta 107.470(10)
_cell_angle_gamma 90
_cell_formula_units_Z 4
_cell_length_a 12.5140(10)
_cell_length_b 15.0670(10)
_cell_length_c 9.5880(10)
_cell_volume 1724.4(3)
_diffrn_radiation_type cu
_diffrn_radiation_wavelength 1.54184
_exptl_absorpt_coefficient_mu .665
_exptl_crystal_density_diffrn 1.249
_exptl_crystal_F_000 688
_cod_data_source_file st0481.cif
_cod_data_source_block st0481a
_cod_depositor_comments
;
 Updating space group information and adding the symmetry operation list.

 Antanas Vaitkus,
 2018-06-15
;
_cod_original_sg_symbol_H-M P21/c
_cod_original_formula_sum C20H20O4
_cod_database_code 2000310

loop_
_space_group_symop_id
_space_group_symop_operation_xyz
1 x,y,z
2 -x,y+1/2,-z+1/2
3 -x,-y,-z
4 x,-y+1/2,z+1/2

loop_
_atom_site_label
_atom_site_fract_x
_atom_site_fract_y
_atom_site_fract_z
_atom_site_U_iso_or_equiv
O(3) .3883(2) .1850(2) -.0908(3) .0920(10)
O(11) -.0256(2) .09130(10) .2033(2) .0890(10)
O(15A) -.3026(2) .1489(2) .0873(2) .1160(10)
O(15) -.3405(2) .09000(10) .2793(2) .0780(10)
C(1) .1661(3) .1366(2) .0608(3) .0700(10)
C(2) .2493(3) .1287(2) .0006(3) .0790(10)
C(3) .3044(3) .2043(2) -.0331(3) .0740(10)
C(4) .2714(3) .2872(2) -.0055(3) .0710(10)
C(5) .1840(3) .2983(2) .0580(3) .0640(10)
C(6) .1283(3) .2218(2) .0928(3) .0620(10)
C(7) .1476(3) .3835(2) .0900(3) .0710(10)
C(8) .0643(3) .3945(2) .1528(3) .0720(10)
C(9) .0110(3) .3197(2) .1862(3) .0630(10)
C(10) .0439(3) .2357(2) .1564(3) .0620(10)
C(11) -.0269(3) .1722(2) .2079(3) .0670(10)
C(12) -.1032(3) .2263(2) .2677(3) .0690(10)
C(13) -.0791(3) .3127(2) .2577(3) .0670(10)
C(14) -.1859(3) .1832(2) .3297(3) .0790(10)
C(15) -.2817(3) .1405(2) .2172(3) .0730(10)
C(16) -.4348(3) .0433(3) .1838(4) .090(2)
C(17) -.4870(4) -.0105(3) .2718(4) .113(2)
C(18) -.1337(3) .3906(2) .3031(3) .0800(10)
C(19) -.2240(4) .4309(3) .1801(4) .111(2)
C(20) .4496(3) .2572(3) -.1218(4) .103(2)
H(1A) .1308 .0843 .0836 .0800(10)
H(2A) .2706 .0707 -.0233 .0800(10)
H(4A) .3073 .3385 -.0307 .0800(10)
H(7A) .1826 .4352 .0645 .0800(10)
H(8A) .0422 .4527 .1740 .0800(10)
H(20A) .5063 .2354 -.1620 .0800(10)
H(20B) .4844 .2894 -.0333 .0800(10)
H(20C) .3999 .2960 -.1912 .0800(10)
H(18A) -.1660 .3719 .3774 .0800(10)
H(18B) -.0776 .4349 .3425 .0800(10)
H(19A) -.2560 .4807 .2159 .0800(10)
H(19B) -.2812 .3875 .1403 .0800(10)
H(19C) -.1928 .4505 .1054 .0800(10)
H(14A) -.1478 .1384 .3978 .0800(10)
H(14B) -.2154 .2274 .3801 .0800(10)
H(16A) -.4882 .0853 .1276 .0800(10)
H(16B) -.4098 .0057 .1191 .0800(10)
H(17A) -.5499 -.0418 .2086 .0800(10)
H(17B) -.5119 .0271 .3365 .0800(10)
H(17C) -.4334 -.0525 .3280 .0800(10)
